data_2015783
loop_
_publ_author_name
'Neelgund, Gururaj M.'
'Shivashankar, S. A.'
'Narasimhamurthy, T.'
'Rathore, R. S.'

_publ_section_title Tris(acetylacetonato-\k^2^<i>O</i>,<i>O</i>')(1,10-phenanthroline-\k^2^<i>N</i>,<i>N</i>')erbium(III)
_journal_coeditor_code DN3035
_journal_issue 2
_journal_name_full 'Acta Crystallographica Section C'
_journal_page_first m74
_journal_page_last m76
_journal_paper_doi 10.1107/S0108270107000248
_journal_volume 63
_journal_year 2007
_chemical_formula_iupac '[Er (C5 H7 O2)3 (C12 H8 N2)]'
_chemical_formula_moiety 'C27 H29 Er N2 O6'
_chemical_formula_sum 'C27 H29 Er N2 O6'
_chemical_formula_weight 644.78
_chemical_melting_point 251(2)
_chemical_name_common 'rare earth MOCVD precursor'
_chemical_name_systematic
;
Tris(acetylacetonato-\k^2^O,O')(1,10-phenanthroline-\k^2^N,N')erbium(III)
;
_space_group_IT_number 14
_symmetry_cell_setting monoclinic
_symmetry_space_group_name_Hall '-P 2yn'
_symmetry_space_group_name_H-M 'P 1 21/n 1'
_atom_sites_solution_hydrogens geom
_atom_sites_solution_primary direct
_atom_sites_solution_secondary difmap
_cell_angle_alpha 90.00
_cell_angle_beta 98.670(2)
_cell_angle_gamma 90.00
_cell_formula_units_Z 4
_cell_length_a 9.4660(10)
_cell_length_b 21.025(3)
_cell_length_c 14.643(2)
_cell_measurement_reflns_used 937
_cell_measurement_temperature 295(2)
_cell_measurement_theta_max 24
_cell_measurement_theta_min 2.5
_cell_volume 2881.0(6)
_computing_cell_refinement 'SAINT-Plus (Bruker, 2003)'
_computing_data_collection 'SMART (Bruker, 2003)'
_computing_data_reduction SAINT-Plus
_computing_molecular_graphics
;
DIAMOND (Brandenburg & Berndt, 1999) and PLATON (Spek, 2003)
;
_computing_publication_material 'SHELXL97 and PLATON'
_computing_structure_refinement 'SHELXL97 (Sheldrick, 1997)'
_computing_structure_solution 'SHELXS97 (Sheldrick, 1997)'
_diffrn_ambient_temperature 295(2)
_diffrn_measured_fraction_theta_full 0.996
_diffrn_measured_fraction_theta_max 0.996
_diffrn_measurement_device_type 'Bruker SMART CCD area-detector'
_diffrn_measurement_method '\f and \w'
_diffrn_radiation_monochromator graphite
_diffrn_radiation_source 'fine-focus sealed tube'
_diffrn_radiation_type MoK\a
_diffrn_radiation_wavelength 0.71073
_diffrn_reflns_av_R_equivalents 0.0338
_diffrn_reflns_av_sigmaI/netI 0.0321
_diffrn_reflns_limit_h_max 11
_diffrn_reflns_limit_h_min -11
_diffrn_reflns_limit_k_max 25
_diffrn_reflns_limit_k_min -24
_diffrn_reflns_limit_l_max 18
_diffrn_reflns_limit_l_min -18
_diffrn_reflns_number 21859
_diffrn_reflns_theta_full 26.00
_diffrn_reflns_theta_max 26.00
_diffrn_reflns_theta_min 1.94
_exptl_absorpt_coefficient_mu 2.952
_exptl_absorpt_correction_T_max 0.747
_exptl_absorpt_correction_T_min 0.565
_exptl_absorpt_correction_type multi-scan
_exptl_absorpt_process_details '(SADABS; Sheldrick, 2003)'
_exptl_crystal_colour 'pale green'
_exptl_crystal_density_diffrn 1.487
_exptl_crystal_density_method 'not measured'
_exptl_crystal_description plate
_exptl_crystal_F_000 1284
_exptl_crystal_size_max 0.26
_exptl_crystal_size_mid 0.14
_exptl_crystal_size_min 0.10
_refine_diff_density_max 0.919
_refine_diff_density_min -0.706
_refine_ls_extinction_method none
_refine_ls_goodness_of_fit_ref 1.256
_refine_ls_hydrogen_treatment constr
_refine_ls_matrix_type full
_refine_ls_number_parameters 331
_refine_ls_number_reflns 5638
_refine_ls_number_restraints 0
_refine_ls_restrained_S_all 1.256
_refine_ls_R_factor_all 0.0541
_refine_ls_R_factor_gt 0.0410
_refine_ls_shift/su_max 0.005
_refine_ls_shift/su_mean 0.000
_refine_ls_structure_factor_coef Fsqd
_refine_ls_weighting_details 'calc w = 1/[\s^2^(Fo^2^)+(0.0271P)^2^+7.0644P] where P=(Fo^2^+2Fc^2^)/3'
_refine_ls_weighting_scheme calc
_refine_ls_wR_factor_gt 0.0940
_refine_ls_wR_factor_ref 0.0979
_reflns_number_gt 4604
_reflns_number_total 5638
_reflns_threshold_expression I>2\s(I)
_cod_data_source_file dn3035.cif
_cod_data_source_block I
_cod_original_sg_symbol_H-M 'P 21/n'
_cod_database_code 2015783
_cod_database_fobs_code 2015783

loop_
_symmetry_equiv_pos_as_xyz
'x, y, z'
'1/2-x, 1/2+y, 1/2-z'
'-x, -y, -z'
'1/2+x, 1/2-y, 1/2+z'

loop_
_atom_site_type_symbol
_atom_site_label
_atom_site_fract_x
_atom_site_fract_y
_atom_site_fract_z
_atom_site_U_iso_or_equiv
_atom_site_adp_type
_atom_site_calc_flag
_atom_site_refinement_flags
_atom_site_occupancy
Er Er1 0.42143(3) 0.346998(12) 0.159196(18) 0.03998(10) Uani d . 1
O O1 0.4798(5) 0.4531(2) 0.1535(3) 0.0563(11) Uani d . 1
O O2 0.2593(4) 0.3904(2) 0.0445(3) 0.0532(11) Uani d . 1
O O3 0.5576(5) 0.3651(2) 0.3004(3) 0.0599(12) Uani d . 1
O O4 0.2675(5) 0.3889(2) 0.2527(3) 0.0611(12) Uani d . 1
O O5 0.5372(5) 0.2514(2) 0.1995(3) 0.0599(12) Uani d . 1
O O6 0.2478(5) 0.2700(2) 0.1533(3) 0.0549(11) Uani d . 1
N N1 0.6665(5) 0.3516(2) 0.1115(3) 0.0457(12) Uani d . 1
N N2 0.4461(5) 0.2926(2) 0.0053(3) 0.0442(12) Uani d . 1
C C1 0.4199(8) 0.5018(3) 0.1154(5) 0.0557(17) Uani d . 1
C C2 0.2997(8) 0.4999(3) 0.0480(5) 0.069(2) Uani d . 1
H H2 0.2627 0.5387 0.0251 0.083 Uiso calc R 1
C C3 0.2305(7) 0.4459(3) 0.0121(5) 0.0551(16) Uani d . 1
C C4 0.4888(10) 0.5652(4) 0.1449(7) 0.091(3) Uani d . 1
H H4A 0.5546 0.5597 0.2010 0.136 Uiso calc R 1
H H4B 0.4162 0.5952 0.1550 0.136 Uiso calc R 1
H H4C 0.5392 0.5808 0.0973 0.136 Uiso calc R 1
C C5 0.1125(9) 0.4496(4) -0.0693(5) 0.081(2) Uani d . 1
H H5A 0.0557 0.4116 -0.0721 0.122 Uiso calc R 1
H H5B 0.1533 0.4536 -0.1252 0.122 Uiso calc R 1
H H5C 0.0534 0.4858 -0.0626 0.122 Uiso calc R 1
C C6 0.5465(9) 0.4055(4) 0.3626(5) 0.071(2) Uani d . 1
C C7 0.4215(10) 0.4351(4) 0.3763(6) 0.088(3) Uani d . 1
H H7 0.4258 0.4638 0.4251 0.105 Uiso calc R 1
C C8 0.2906(10) 0.4252(5) 0.3228(7) 0.087(3) Uani d . 1
C C9 0.6829(10) 0.4217(5) 0.4262(6) 0.114(4) Uani d . 1
H H9A 0.7460 0.3857 0.4312 0.171 Uiso calc R 1
H H9B 0.6608 0.4323 0.4863 0.171 Uiso calc R 1
H H9C 0.7283 0.4573 0.4017 0.171 Uiso calc R 1
C C10 0.1583(11) 0.4588(7) 0.3475(9) 0.162(6) Uani d . 1
H H10A 0.1073 0.4787 0.2933 0.242 Uiso calc R 1
H H10B 0.1870 0.4906 0.3936 0.242 Uiso calc R 1
H H10C 0.0975 0.4283 0.3711 0.242 Uiso calc R 1
C C11 0.5047(9) 0.1938(3) 0.1858(5) 0.066(2) Uani d . 1
C C12 0.3657(10) 0.1710(4) 0.1664(6) 0.081(3) Uani d . 1
H H12 0.3521 0.1272 0.1619 0.097 Uiso calc R 1
C C13 0.2451(9) 0.2102(4) 0.1531(5) 0.066(2) Uani d . 1
C C14 0.6290(12) 0.1476(4) 0.1947(8) 0.112(4) Uani d . 1
H H14A 0.6870 0.1530 0.2539 0.168 Uiso calc R 1
H H14B 0.6855 0.1558 0.1468 0.168 Uiso calc R 1
H H14C 0.5932 0.1049 0.1891 0.168 Uiso calc R 1
C C15 0.0991(10) 0.1799(4) 0.1412(7) 0.092(3) Uani d . 1
H H15A 0.0405 0.2013 0.1796 0.139 Uiso calc R 1
H H15B 0.1081 0.1359 0.1586 0.139 Uiso calc R 1
H H15C 0.0557 0.1831 0.0777 0.139 Uiso calc R 1
C C16 0.7740(7) 0.3820(3) 0.1603(5) 0.0566(17) Uani d . 1
H H16 0.7550 0.4098 0.2065 0.068 Uiso calc R 1
C C17 0.9137(7) 0.3744(4) 0.1458(5) 0.071(2) Uani d . 1
H H17 0.9872 0.3922 0.1872 0.085 Uiso calc R 1
C C18 0.9442(7) 0.3423(4) 0.0745(6) 0.077(3) Uani d . 1
H H18 1.0374 0.3414 0.0615 0.092 Uiso calc R 1
C C19 0.8342(7) 0.3090(3) 0.0173(5) 0.0584(18) Uani d . 1
C C20 0.8543(10) 0.2715(5) -0.0612(6) 0.085(3) Uani d . 1
H H20 0.9463 0.2665 -0.0752 0.102 Uiso calc R 1
C C21 0.7465(11) 0.2435(4) -0.1148(6) 0.085(3) Uani d . 1
H H21 0.7641 0.2195 -0.1652 0.102 Uiso calc R 1
C C22 0.6039(9) 0.2501(3) -0.0955(5) 0.0648(19) Uani d . 1
C C23 0.4852(12) 0.2240(4) -0.1520(5) 0.083(3) Uani d . 1
H H23 0.4976 0.2008 -0.2043 0.100 Uiso calc R 1
C C24 0.3526(10) 0.2326(4) -0.1303(5) 0.076(2) Uani d . 1
H H24 0.2729 0.2158 -0.1674 0.091 Uiso calc R 1
C C25 0.3378(7) 0.2674(3) -0.0508(4) 0.0579(17) Uani d . 1
H H25 0.2462 0.2732 -0.0365 0.070 Uiso calc R 1
C C26 0.5790(7) 0.2847(3) -0.0174(4) 0.0436(14) Uani d . 1
C C27 0.6953(6) 0.3158(3) 0.0393(4) 0.0425(13) Uani d . 1

loop_
_atom_site_aniso_label
_atom_site_aniso_U_11
_atom_site_aniso_U_22
_atom_site_aniso_U_33
_atom_site_aniso_U_12
_atom_site_aniso_U_13
_atom_site_aniso_U_23
Er1 0.04122(15) 0.03884(15) 0.03956(15) 0.00081(13) 0.00506(10) 0.00146(13)
O1 0.058(3) 0.043(3) 0.067(3) -0.001(2) 0.004(2) 0.007(2)
O2 0.045(2) 0.051(3) 0.062(3) 0.003(2) 0.005(2) 0.007(2)
O3 0.073(3) 0.060(3) 0.043(2) 0.015(2) -0.003(2) -0.008(2)
O4 0.063(3) 0.062(3) 0.061(3) -0.002(2) 0.020(2) -0.018(2)
O5 0.071(3) 0.046(3) 0.060(3) 0.009(2) -0.001(2) 0.007(2)
O6 0.058(3) 0.046(3) 0.062(3) -0.008(2) 0.016(2) 0.004(2)
N1 0.038(3) 0.043(3) 0.053(3) -0.003(2) -0.004(2) 0.001(2)
N2 0.045(3) 0.047(3) 0.039(3) -0.005(2) 0.001(2) -0.003(2)
C1 0.068(4) 0.044(4) 0.058(4) -0.001(3) 0.019(3) 0.004(3)
C2 0.078(5) 0.049(4) 0.078(5) 0.010(4) 0.006(4) 0.016(4)
C3 0.050(4) 0.056(4) 0.060(4) 0.015(3) 0.010(3) 0.010(3)
C4 0.112(7) 0.047(5) 0.111(7) -0.003(5) 0.008(6) 0.002(4)
C5 0.077(5) 0.090(6) 0.074(5) 0.015(5) 0.001(4) 0.020(5)
C6 0.084(6) 0.070(5) 0.054(4) 0.003(4) -0.005(4) -0.014(4)
C7 0.088(6) 0.097(7) 0.077(6) 0.004(5) 0.010(5) -0.046(5)
C8 0.080(6) 0.098(7) 0.086(6) 0.015(5) 0.024(5) -0.023(5)
C9 0.102(7) 0.146(10) 0.082(6) 0.025(7) -0.025(6) -0.049(6)
C10 0.094(8) 0.220(15) 0.170(12) 0.029(9) 0.019(8) -0.129(11)
C11 0.093(6) 0.043(4) 0.057(4) 0.011(4) -0.002(4) 0.007(3)
C12 0.109(7) 0.038(4) 0.093(6) -0.005(4) 0.006(5) 0.007(4)
C13 0.085(5) 0.056(5) 0.061(5) -0.012(4) 0.021(4) 0.008(4)
C14 0.127(9) 0.060(6) 0.143(10) 0.030(6) 0.000(7) -0.010(6)
C15 0.102(7) 0.064(5) 0.111(7) -0.032(5) 0.015(6) 0.007(5)
C16 0.053(4) 0.056(4) 0.056(4) -0.015(3) -0.008(3) 0.007(3)
C17 0.044(4) 0.116(7) 0.049(4) -0.018(4) -0.008(3) -0.003(4)
C18 0.037(4) 0.090(6) 0.105(7) 0.000(4) 0.013(4) 0.043(5)
C19 0.050(4) 0.064(4) 0.064(4) 0.009(3) 0.018(3) 0.014(4)
C20 0.079(6) 0.100(7) 0.086(6) 0.018(5) 0.047(5) 0.011(5)
C21 0.107(7) 0.090(6) 0.068(5) 0.007(5) 0.046(5) -0.016(5)
C22 0.090(5) 0.061(5) 0.044(4) 0.004(4) 0.012(4) -0.010(3)
C23 0.128(8) 0.078(6) 0.044(4) -0.011(6) 0.014(5) -0.017(4)
C24 0.101(6) 0.069(5) 0.047(4) -0.024(5) -0.018(4) -0.009(4)
C25 0.060(4) 0.062(4) 0.047(4) -0.011(3) -0.008(3) 0.000(3)
C26 0.054(4) 0.043(3) 0.034(3) 0.000(3) 0.008(3) 0.003(2)
C27 0.041(3) 0.045(3) 0.042(3) 0.002(3) 0.008(3) 0.007(3)

loop_
_atom_type_symbol
_atom_type_description
_atom_type_scat_dispersion_real
_atom_type_scat_dispersion_imag
_atom_type_scat_source
C C 0.0033 0.0016 'International Tables Vol C Tables 4.2.6.8 and 6.1.1.4'
H H 0.0000 0.0000 'International Tables Vol C Tables 4.2.6.8 and 6.1.1.4'
N N 0.0061 0.0033 'International Tables Vol C Tables 4.2.6.8 and 6.1.1.4'
O O 0.0106 0.0060 'International Tables Vol C Tables 4.2.6.8 and 6.1.1.4'
Er Er -0.2586 4.9576 'International Tables Vol C Tables 4.2.6.8 and 6.1.1.4'

loop_
_geom_angle_atom_site_label_1
_geom_angle_atom_site_label_2
_geom_angle_atom_site_label_3
_geom_angle
_geom_angle_publ_flag
O2 Er1 O3 144.89(16) ?
O2 Er1 O6 81.75(15) ?
O3 Er1 O6 116.83(17) y
O2 Er1 O1 74.05(15) y
O3 Er1 O1 76.51(16) ?
O6 Er1 O1 148.74(16) ?
O2 Er1 O4 82.53(17) ?
O3 Er1 O4 73.92(17) y
O6 Er1 O4 77.30(16) y
O1 Er1 O4 80.16(16) ?
O2 Er1 O5 140.37(16) ?
O3 Er1 O5 74.69(16) y
O6 Er1 O5 72.99(17) y
O1 Er1 O5 137.81(16) ?
O4 Er1 O5 119.57(17) y
O2 Er1 N1 108.94(15) y
O3 Er1 N1 80.11(16) ?
O6 Er1 N1 134.33(16) ?
O1 Er1 N1 73.54(16) y
O4 Er1 N1 146.58(16) ?
O5 Er1 N1 71.67(16) ?
O2 Er1 N2 70.91(16) y
O3 Er1 N2 138.64(16) ?
O6 Er1 N2 79.21(15) ?
O1 Er1 N2 110.19(16) y
O4 Er1 N2 146.65(16) ?
O5 Er1 N2 74.68(16) ?
N1 Er1 N2 64.25(15) y
C1 O1 Er1 135.2(4) y
C3 O2 Er1 136.2(4) y
C6 O3 Er1 131.7(5) y
C8 O4 Er1 131.1(5) y
C11 O5 Er1 134.2(5) y
C13 O6 Er1 135.9(5) y
C16 N1 C27 117.5(6) y
C16 N1 Er1 122.4(5) y
C27 N1 Er1 119.6(4) y
C25 N2 C26 117.2(5) y
C25 N2 Er1 124.0(4) y
C26 N2 Er1 118.7(3) y
O1 C1 C2 123.8(6) ?
O1 C1 C4 116.3(7) ?
C2 C1 C4 119.9(7) ?
C3 C2 C1 126.0(6) ?
C3 C2 H2 117.0 ?
C1 C2 H2 117.0 ?
O2 C3 C2 123.4(6) ?
O2 C3 C5 115.7(6) ?
C2 C3 C5 120.9(6) ?
C1 C4 H4A 109.5 ?
C1 C4 H4B 109.5 ?
H4A C4 H4B 109.5 ?
C1 C4 H4C 109.5 ?
H4A C4 H4C 109.5 ?
H4B C4 H4C 109.5 ?
C3 C5 H5A 109.5 ?
C3 C5 H5B 109.5 ?
H5A C5 H5B 109.5 ?
C3 C5 H5C 109.5 ?
H5A C5 H5C 109.5 ?
H5B C5 H5C 109.5 ?
O3 C6 C7 125.2(7) ?
O3 C6 C9 116.1(8) ?
C7 C6 C9 118.7(7) ?
C6 C7 C8 124.5(7) ?
C6 C7 H7 117.8 ?
C8 C7 H7 117.8 ?
O4 C8 C7 125.5(8) ?
O4 C8 C10 114.9(8) ?
C7 C8 C10 119.6(8) ?
C6 C9 H9A 109.5 ?
C6 C9 H9B 109.5 ?
H9A C9 H9B 109.5 ?
C6 C9 H9C 109.5 ?
H9A C9 H9C 109.5 ?
H9B C9 H9C 109.5 ?
C8 C10 H10A 109.5 ?
C8 C10 H10B 109.5 ?
H10A C10 H10B 109.5 ?
C8 C10 H10C 109.5 ?
H10A C10 H10C 109.5 ?
H10B C10 H10C 109.5 ?
O5 C11 C12 124.5(7) ?
O5 C11 C14 115.8(8) ?
C12 C11 C14 119.7(7) ?
C11 C12 C13 123.6(7) ?
C11 C12 H12 118.2 ?
C13 C12 H12 118.2 ?
O6 C13 C12 125.0(7) ?
O6 C13 C15 116.2(7) ?
C12 C13 C15 118.8(7) ?
C11 C14 H14A 109.5 ?
C11 C14 H14B 109.5 ?
H14A C14 H14B 109.5 ?
C11 C14 H14C 109.5 ?
H14A C14 H14C 109.5 ?
H14B C14 H14C 109.5 ?
C13 C15 H15A 109.5 ?
C13 C15 H15B 109.5 ?
H15A C15 H15B 109.5 ?
C13 C15 H15C 109.5 ?
H15A C15 H15C 109.5 ?
H15B C15 H15C 109.5 ?
N1 C16 C17 122.6(7) ?
N1 C16 H16 118.7 ?
C17 C16 H16 118.7 ?
C18 C17 C16 120.9(7) ?
C18 C17 H17 119.5 ?
C16 C17 H17 119.5 ?
C17 C18 C19 119.6(7) ?
C17 C18 H18 120.2 ?
C19 C18 H18 120.2 ?
C27 C19 C18 116.2(7) ?
C27 C19 C20 118.8(7) ?
C18 C19 C20 124.9(7) ?
C21 C20 C19 122.4(8) ?
C21 C20 H20 118.8 ?
C19 C20 H20 118.8 ?
C20 C21 C22 120.4(8) ?
C20 C21 H21 119.8 ?
C22 C21 H21 119.8 ?
C23 C22 C26 117.6(7) ?
C23 C22 C21 122.9(8) ?
C26 C22 C21 119.4(7) ?
C24 C23 C22 119.9(7) ?
C24 C23 H23 120.0 ?
C22 C23 H23 120.0 ?
C23 C24 C25 118.5(7) ?
C23 C24 H24 120.7 ?
C25 C24 H24 120.7 ?
N2 C25 C24 124.1(7) ?
N2 C25 H25 117.9 ?
C24 C25 H25 117.9 ?
N2 C26 C22 122.6(6) ?
N2 C26 C27 117.4(5) ?
C22 C26 C27 120.0(6) ?
N1 C27 C19 122.6(6) ?
N1 C27 C26 118.5(5) ?
C19 C27 C26 118.9(6) ?

loop_
_geom_bond_atom_site_label_1
_geom_bond_atom_site_label_2
_geom_bond_distance
_geom_bond_publ_flag
Er1 O2 2.287(4) y
Er1 O3 2.297(4) y
Er1 O6 2.300(4) y
Er1 O1 2.302(4) y
Er1 O4 2.318(4) y
Er1 O5 2.324(4) y
Er1 N1 2.523(5) y
Er1 N2 2.568(5) y
O1 C1 1.260(8) y
O2 C3 1.274(7) y
O3 C6 1.261(8) y
O4 C8 1.272(9) y
O5 C11 1.257(8) y
O6 C13 1.257(8) y
N1 C16 1.317(7) y
N1 C27 1.358(8) y
N2 C25 1.324(7) y
N2 C26 1.359(8) y
C1 C2 1.390(10) ?
C1 C4 1.518(10) ?
C2 C3 1.375(10) ?
C2 H2 0.9300 ?
C3 C5 1.508(9) ?
C4 H4A 0.9600 ?
C4 H4B 0.9600 ?
C4 H4C 0.9600 ?
C5 H5A 0.9600 ?
C5 H5B 0.9600 ?
C5 H5C 0.9600 ?
C6 C7 1.378(11) ?
C6 C9 1.513(11) ?
C7 C8 1.379(12) ?
C7 H7 0.9300 ?
C8 C10 1.528(12) ?
C9 H9A 0.9600 ?
C9 H9B 0.9600 ?
C9 H9C 0.9600 ?
C10 H10A 0.9600 ?
C10 H10B 0.9600 ?
C10 H10C 0.9600 ?
C11 C12 1.389(12) ?
C11 C14 1.516(11) ?
C12 C13 1.398(11) ?
C12 H12 0.9300 ?
C13 C15 1.508(11) ?
C14 H14A 0.9600 ?
C14 H14B 0.9600 ?
C14 H14C 0.9600 ?
C15 H15A 0.9600 ?
C15 H15B 0.9600 ?
C15 H15C 0.9600 ?
C16 C17 1.380(10) ?
C16 H16 0.9300 ?
C17 C18 1.311(11) ?
C17 H17 0.9300 ?
C18 C19 1.419(11) ?
C18 H18 0.9300 ?
C19 C27 1.408(9) ?
C19 C20 1.429(11) ?
C20 C21 1.327(12) ?
C20 H20 0.9300 ?
C21 C22 1.427(12) ?
C21 H21 0.9300 ?
C22 C23 1.402(11) ?
C22 C26 1.405(9) ?
C23 C24 1.353(12) ?
C23 H23 0.9300 ?
C24 C25 1.399(10) ?
C24 H24 0.9300 ?
C25 H25 0.9300 ?
C26 C27 1.434(8) ?

loop_
_geom_hbond_atom_site_label_D
_geom_hbond_atom_site_label_H
_geom_hbond_atom_site_label_A
_geom_hbond_site_symmetry_A
_geom_hbond_distance_DH
_geom_hbond_distance_HA
_geom_hbond_distance_DA
_geom_hbond_angle_DHA
_geom_hbond_publ_flag
C18 H18 O2 1_655 0.93 2.39 3.242(8) 153 y
C21 H21 O4 4_554 0.93 2.58 3.416(10) 150 y
C2 H2 Cg1 3_665 0.93 2.98 3.879(9) 163 y

loop_
_geom_torsion_atom_site_label_1
_geom_torsion_atom_site_label_2
_geom_torsion_atom_site_label_3
_geom_torsion_atom_site_label_4
_geom_torsion
O2 Er1 O1 C1 12.4(6)
O3 Er1 O1 C1 -148.3(6)
O6 Er1 O1 C1 -28.3(8)
O4 Er1 O1 C1 -72.6(6)
O5 Er1 O1 C1 163.7(6)
N1 Er1 O1 C1 128.3(6)
N2 Er1 O1 C1 74.5(6)
O3 Er1 O2 C3 29.4(7)
O6 Er1 O2 C3 155.4(6)
O1 Er1 O2 C3 -4.7(6)
O4 Er1 O2 C3 77.2(6)
O5 Er1 O2 C3 -154.3(6)
N1 Er1 O2 C3 -70.5(6)
N2 Er1 O2 C3 -123.3(6)
O2 Er1 O3 C6 20.6(8)
O6 Er1 O3 C6 -95.5(7)
O1 Er1 O3 C6 54.2(7)
O4 Er1 O3 C6 -29.2(7)
O5 Er1 O3 C6 -156.9(7)
N1 Er1 O3 C6 129.5(7)
N2 Er1 O3 C6 159.6(6)
O2 Er1 O4 C8 -127.4(8)
O3 Er1 O4 C8 26.3(7)
O6 Er1 O4 C8 149.4(8)
O1 Er1 O4 C8 -52.4(7)
O5 Er1 O4 C8 87.7(8)
N1 Er1 O4 C8 -14.1(9)
N2 Er1 O4 C8 -164.3(7)
O2 Er1 O5 C11 -31.0(8)
O3 Er1 O5 C11 146.8(7)
O6 Er1 O5 C11 21.8(7)
O1 Er1 O5 C11 -164.7(6)
O4 Er1 O5 C11 85.8(7)
N1 Er1 O5 C11 -128.8(7)
N2 Er1 O5 C11 -61.3(7)
O2 Er1 O6 C13 135.2(7)
O3 Er1 O6 C13 -76.2(7)
O1 Er1 O6 C13 174.5(6)
O4 Er1 O6 C13 -140.6(7)
O5 Er1 O6 C13 -13.9(6)
N1 Er1 O6 C13 26.8(7)
N2 Er1 O6 C13 63.2(7)
O2 Er1 N1 C16 120.8(5)
O3 Er1 N1 C16 -24.1(5)
O6 Er1 N1 C16 -142.1(4)
O1 Er1 N1 C16 54.7(5)
O4 Er1 N1 C16 15.1(6)
O5 Er1 N1 C16 -101.1(5)
N2 Er1 N1 C16 177.5(5)
O2 Er1 N1 C27 -67.1(4)
O3 Er1 N1 C27 148.0(4)
O6 Er1 N1 C27 29.9(5)
O1 Er1 N1 C27 -133.3(4)
O4 Er1 N1 C27 -172.8(4)
O5 Er1 N1 C27 71.0(4)
N2 Er1 N1 C27 -10.5(4)
O2 Er1 N2 C25 -51.9(5)
O3 Er1 N2 C25 151.7(5)
O6 Er1 N2 C25 33.1(5)
O1 Er1 N2 C25 -115.9(5)
O4 Er1 N2 C25 -12.8(7)
O5 Er1 N2 C25 108.2(5)
N1 Er1 N2 C25 -175.1(5)
O2 Er1 N2 C26 133.4(4)
O3 Er1 N2 C26 -23.1(5)
O6 Er1 N2 C26 -141.7(4)
O1 Er1 N2 C26 69.3(4)
O4 Er1 N2 C26 172.5(4)
O5 Er1 N2 C26 -66.6(4)
N1 Er1 N2 C26 10.1(4)
Er1 O1 C1 C2 -12.2(11)
Er1 O1 C1 C4 169.6(5)
O1 C1 C2 C3 -1.1(13)
C4 C1 C2 C3 177.0(8)
Er1 O2 C3 C2 -3.0(11)
Er1 O2 C3 C5 177.7(5)
C1 C2 C3 O2 8.5(12)
C1 C2 C3 C5 -172.2(7)
Er1 O3 C6 C7 24.7(13)
Er1 O3 C6 C9 -155.5(6)
O3 C6 C7 C8 -0.9(16)
C9 C6 C7 C8 179.3(10)
Er1 O4 C8 C7 -19.1(15)
Er1 O4 C8 C10 161.8(8)
C6 C7 C8 O4 -1.7(17)
C6 C7 C8 C10 177.4(11)
Er1 O5 C11 C12 -22.7(12)
Er1 O5 C11 C14 159.3(6)
O5 C11 C12 C13 4.8(14)
C14 C11 C12 C13 -177.2(8)
Er1 O6 C13 C12 6.8(12)
Er1 O6 C13 C15 -175.6(5)
C11 C12 C13 O6 3.1(14)
C11 C12 C13 C15 -174.4(8)
C27 N1 C16 C17 -5.7(10)
Er1 N1 C16 C17 166.5(6)
N1 C16 C17 C18 8.7(12)
C16 C17 C18 C19 -7.2(13)
C17 C18 C19 C27 3.2(11)
C17 C18 C19 C20 -178.8(8)
C27 C19 C20 C21 0.9(13)
C18 C19 C20 C21 -177.0(8)
C19 C20 C21 C22 0.0(14)
C20 C21 C22 C23 177.1(9)
C20 C21 C22 C26 -2.1(13)
C26 C22 C23 C24 0.0(12)
C21 C22 C23 C24 -179.2(8)
C22 C23 C24 C25 -0.4(13)
C26 N2 C25 C24 1.1(10)
Er1 N2 C25 C24 -173.8(5)
C23 C24 C25 N2 -0.1(12)
C25 N2 C26 C22 -1.5(9)
Er1 N2 C26 C22 173.6(5)
C25 N2 C26 C27 175.5(6)
Er1 N2 C26 C27 -9.3(7)
C23 C22 C26 N2 1.0(10)
C21 C22 C26 N2 -179.8(7)
C23 C22 C26 C27 -175.9(7)
C21 C22 C26 C27 3.3(10)
C16 N1 C27 C19 1.7(9)
Er1 N1 C27 C19 -170.7(5)
C16 N1 C27 C26 -177.2(5)
Er1 N1 C27 C26 10.4(7)
C18 C19 C27 N1 -0.5(9)
C20 C19 C27 N1 -178.6(6)
C18 C19 C27 C26 178.4(6)
C20 C19 C27 C26 0.3(10)
N2 C26 C27 N1 -0.5(8)
C22 C26 C27 N1 176.6(6)
N2 C26 C27 C19 -179.5(6)
C22 C26 C27 C19 -2.4(9)
